data_4321892
loop_
_publ_author_name
'Tristram Chivers'
'Masood Parvez'
'Gabriele Schatte'
'Glenn P. A. Yap'

_publ_section_title
;
 Homoleptic Bismuth and Antimony Complexes of the Tripodal [Te(NtBu)3]2-
 Anion
;
_journal_name_full 'Inorganic Chemistry'
_journal_page_first 1380
_journal_page_last 1381
_journal_paper_doi 10.1021/ic9814322
_journal_volume 38
_journal_year 1999
_chemical_formula_sum 'C24 H54 Li N6 Sb Te2'
_chemical_formula_weight 810.62
_chemical_name_systematic
; 
 ? 
;
_space_group_IT_number 14
_symmetry_cell_setting monoclinic
_symmetry_space_group_name_Hall '-P 2yab'
_symmetry_space_group_name_H-M 'P 1 21/a 1'
_atom_sites_solution_hydrogens geom
_atom_sites_solution_primary direct
_atom_sites_solution_secondary difmap
_audit_creation_method SHELXL-97
_cell_angle_alpha 90.00
_cell_angle_beta 101.16(2)
_cell_angle_gamma 90.00
_cell_formula_units_Z 4
_cell_length_a 9.988(3)
_cell_length_b 17.753(2)
_cell_length_c 19.456(3)
_cell_measurement_temperature 293(2)
_cell_volume 3384.6(12)
_computing_structure_refinement 'SHELXL-97 (Sheldrick, 1997)'
_computing_structure_solution 'SHELXS-97 (Sheldrick, 1990)'
_diffrn_ambient_temperature 293(2)
_diffrn_measured_fraction_theta_full 0.954
_diffrn_measured_fraction_theta_max 0.954
_diffrn_radiation_monochromator graphite
_diffrn_radiation_source 'fine-focus sealed tube'
_diffrn_radiation_type MoK\a
_diffrn_radiation_wavelength 0.71069
_diffrn_reflns_av_R_equivalents 0.0871
_diffrn_reflns_av_sigmaI/netI 0.1712
_diffrn_reflns_limit_h_max 11
_diffrn_reflns_limit_h_min 0
_diffrn_reflns_limit_k_max 21
_diffrn_reflns_limit_k_min 0
_diffrn_reflns_limit_l_max 22
_diffrn_reflns_limit_l_min -23
_diffrn_reflns_number 6277
_diffrn_reflns_theta_full 25.05
_diffrn_reflns_theta_max 25.05
_diffrn_reflns_theta_min 2.53
_exptl_absorpt_coefficient_mu 2.525
_exptl_crystal_density_diffrn 1.591
_exptl_crystal_density_method 'not measured'
_exptl_crystal_F_000 1592
_refine_diff_density_max 1.623
_refine_diff_density_min -0.932
_refine_diff_density_rms 0.174
_refine_ls_extinction_method none
_refine_ls_goodness_of_fit_ref 0.956
_refine_ls_hydrogen_treatment mixed
_refine_ls_matrix_type full
_refine_ls_number_parameters 319
_refine_ls_number_reflns 5911
_refine_ls_number_restraints 0
_refine_ls_restrained_S_all 0.956
_refine_ls_R_factor_all 0.2118
_refine_ls_R_factor_gt 0.0531
_refine_ls_shift/su_max 0.017
_refine_ls_shift/su_mean 0.000
_refine_ls_structure_factor_coef Fsqd
_refine_ls_weighting_details 'w=1/[\s^2^(Fo^2^)+(0.0345P)^2^+56.5200P] where P=(Fo^2^+2Fc^2^)/3'
_refine_ls_weighting_scheme calc
_refine_ls_wR_factor_gt 0.1143
_refine_ls_wR_factor_ref 0.1689
_reflns_number_gt 2228
_reflns_number_total 5911
_reflns_threshold_expression >2sigma(I)
_cod_data_source_file ic9814322_2.cif
_cod_data_source_block b/Li{Sb[Te(NtBu)3]2}
_cod_depositor_comments
;
The following automatic conversions were performed:

'_refine_ls_weighting_scheme' value 'calc
w=1/[\s^2^(Fo^2^)+(0.0345P)^2^+56.5200P] where P=(Fo^2^+2Fc^2^)/3'
was changed to 'calc'. New tag '_refine_ls_weighting_details' was
created. The value of the new tag was set to
'w=1/[\s^2^(Fo^2^)+(0.0345P)^2^+56.5200P] where P=(Fo^2^+2Fc^2^)/3'.

Automatic conversion script
Id: cif_fix_values 3143 2015-03-26 13:38:13Z robertas 
;
_cod_original_cell_volume 3384.7(12)
_cod_database_code 4321892

loop_
_symmetry_equiv_pos_as_xyz
'x, y, z'
'-x+1/2, y+1/2, -z'
'-x, -y, -z'
'x-1/2, -y-1/2, z'

loop_
_atom_site_label
_atom_site_type_symbol
_atom_site_fract_x
_atom_site_fract_y
_atom_site_fract_z
_atom_site_U_iso_or_equiv
_atom_site_adp_type
_atom_site_occupancy
_atom_site_calc_flag
_atom_site_refinement_flags
_atom_site_disorder_assembly
_atom_site_disorder_group
Te1 Te 0.07155(10) -0.00093(7) 0.38785(5) 0.0332(3) Uani 1 d . . .
Te2 Te -0.06591(10) -0.00024(7) 0.11339(6) 0.0367(3) Uani 1 d . . .
Sb1 Sb 0.05019(13) 0.10093(7) 0.24903(7) 0.0296(4) Uani 0.858(3) d P . .
LI1 Sb -0.0450(7) -0.0983(4) 0.2497(3) 0.043(2) Uani 0.201(3) d P . .
N1 N 0.0960(11) -0.0031(9) 0.1961(6) 0.042(4) Uani 1 d . . .
N2 N -0.0740(13) 0.0307(9) 0.3055(7) 0.047(4) Uani 1 d . . .
N3 N -0.1130(15) 0.0926(9) 0.1581(8) 0.055(4) Uani 1 d . . .
N4 N 0.1934(13) 0.0618(8) 0.3426(7) 0.038(4) Uani 1 d . . .
N5 N -0.1476(14) -0.0793(8) 0.1579(8) 0.047(4) Uani 1 d . . .
N6 N 0.0794(14) -0.0984(9) 0.3476(7) 0.046(4) Uani 1 d . . .
C1 C 0.2312(18) -0.0256(12) 0.1792(9) 0.050(5) Uani 1 d . . .
C2 C 0.313(4) 0.054(2) 0.158(2) 0.043(7) Uiso 0.50 d P A 1
H2A H 0.3912 0.0404 0.1391 0.069(8) Uiso 0.50 calc PR A 1
H2B H 0.3411 0.0845 0.1992 0.069(8) Uiso 0.50 calc PR A 1
H2C H 0.2512 0.0831 0.1236 0.069(8) Uiso 0.50 calc PR A 1
C2' C 0.286(4) 0.029(2) 0.140(2) 0.043(7) Uiso 0.50 d P A 2
H2D H 0.3693 0.0105 0.1280 0.069(8) Uiso 0.50 calc PR A 2
H2E H 0.3057 0.0745 0.1671 0.069(8) Uiso 0.50 calc PR A 2
H2F H 0.2219 0.0403 0.0976 0.069(8) Uiso 0.50 calc PR A 2
C3 C 0.212(4) -0.075(2) 0.120(2) 0.054(8) Uiso 0.50 d P A 1
H3A H 0.1708 -0.1212 0.1320 0.069(8) Uiso 0.50 calc PR A 1
H3B H 0.2991 -0.0864 0.1086 0.069(8) Uiso 0.50 calc PR A 1
H3C H 0.1543 -0.0518 0.0812 0.069(8) Uiso 0.50 calc PR A 1
C3' C 0.208(4) -0.105(3) 0.140(2) 0.054(8) Uiso 0.50 d P A 2
H3D H 0.1456 -0.0993 0.0960 0.069(8) Uiso 0.50 calc PR A 2
H3E H 0.1719 -0.1408 0.1685 0.069(8) Uiso 0.50 calc PR A 2
H3F H 0.2941 -0.1236 0.1310 0.069(8) Uiso 0.50 calc PR A 2
C4 C 0.3227(17) -0.0494(11) 0.2483(11) 0.065(6) Uani 1 d . . .
H4A H 0.2969 -0.0220 0.2863 0.069(8) Uiso 1 calc R . .
H4B H 0.4161 -0.0386 0.2466 0.069(8) Uiso 1 calc R . .
H4C H 0.3122 -0.1024 0.2554 0.069(8) Uiso 1 calc R . .
C5 C -0.2094(16) 0.0478(12) 0.3204(9) 0.047(5) Uani 1 d . . .
C6 C -0.251(2) -0.0108(16) 0.3671(13) 0.103(9) Uani 1 d . . .
H6A H -0.2244 -0.0596 0.3532 0.069(8) Uiso 1 calc R . .
H6B H -0.3481 -0.0094 0.3635 0.069(8) Uiso 1 calc R . .
H6C H -0.2069 -0.0011 0.4147 0.069(8) Uiso 1 calc R . .
C7 C -0.212(4) 0.141(2) 0.346(2) 0.056(8) Uiso 0.50 d P B 1
H7A H -0.3037 0.1550 0.3494 0.069(8) Uiso 0.50 calc PR B 1
H7B H -0.1810 0.1727 0.3125 0.069(8) Uiso 0.50 calc PR B 1
H7C H -0.1534 0.1474 0.3912 0.069(8) Uiso 0.50 calc PR B 1
C7' C -0.213(4) 0.110(2) 0.362(2) 0.056(8) Uiso 0.50 d P B 2
H7D H -0.1530 0.1031 0.4061 0.069(8) Uiso 0.50 calc PR B 2
H7E H -0.3044 0.1182 0.3689 0.069(8) Uiso 0.50 calc PR B 2
H7F H -0.1838 0.1537 0.3389 0.069(8) Uiso 0.50 calc PR B 2
C8 C -0.3182(16) 0.0479(11) 0.2532(9) 0.053(5) Uani 1 d . . .
H8A H -0.3425 0.0989 0.2399 0.069(8) Uiso 1 calc R . .
H8B H -0.3975 0.0214 0.2612 0.069(8) Uiso 1 calc R . .
H8C H -0.2828 0.0236 0.2164 0.069(8) Uiso 1 calc R . .
C9 C -0.157(2) 0.1579(10) 0.1106(10) 0.049(5) Uani 1 d . . .
C10 C -0.2925(18) 0.1418(12) 0.0610(10) 0.069(7) Uani 1 d . . .
H10A H -0.2807 0.1011 0.0302 0.069(8) Uiso 1 calc R . .
H10B H -0.3218 0.1860 0.0338 0.069(8) Uiso 1 calc R . .
H10C H -0.3601 0.1282 0.0878 0.069(8) Uiso 1 calc R . .
C11 C -0.057(2) 0.1831(13) 0.0665(12) 0.084(8) Uani 1 d . . .
H11A H 0.0245 0.2009 0.0964 0.069(8) Uiso 1 calc R . .
H11B H -0.0972 0.2231 0.0360 0.069(8) Uiso 1 calc R . .
H11C H -0.0359 0.1416 0.0390 0.069(8) Uiso 1 calc R . .
C12 C -0.159(4) 0.230(2) 0.152(2) 0.051(8) Uiso 0.50 d P C 1
H12A H -0.2380 0.2307 0.1728 0.069(8) Uiso 0.50 calc PR C 1
H12B H -0.1607 0.2723 0.1210 0.069(8) Uiso 0.50 calc PR C 1
H12C H -0.0781 0.2325 0.1879 0.069(8) Uiso 0.50 calc PR C 1
C12' C -0.208(4) 0.220(2) 0.163(2) 0.051(8) Uiso 0.50 d P C 2
H12D H -0.2298 0.2664 0.1382 0.069(8) Uiso 0.50 calc PR C 2
H12E H -0.1364 0.2283 0.2029 0.069(8) Uiso 0.50 calc PR C 2
H12F H -0.2874 0.2011 0.1782 0.069(8) Uiso 0.50 calc PR C 2
C13 C 0.2856(15) 0.1163(11) 0.3864(9) 0.043(5) Uani 1 d . . .
C14 C 0.3740(18) 0.1516(11) 0.3425(11) 0.066(6) Uani 1 d . . .
H14A H 0.4233 0.1132 0.3231 0.069(8) Uiso 1 calc R . .
H14B H 0.4373 0.1852 0.3707 0.069(8) Uiso 1 calc R . .
H14C H 0.3185 0.1795 0.3052 0.069(8) Uiso 1 calc R . .
C15 C 0.197(4) 0.188(2) 0.414(2) 0.051(8) Uiso 0.50 d P D 1
H15A H 0.1426 0.1694 0.4456 0.069(8) Uiso 0.50 calc PR D 1
H15B H 0.1391 0.2110 0.3742 0.069(8) Uiso 0.50 calc PR D 1
H15C H 0.2600 0.2253 0.4373 0.069(8) Uiso 0.50 calc PR D 1
C15' C 0.223(4) 0.165(2) 0.427(2) 0.051(8) Uiso 0.50 d P D 2
H15D H 0.1420 0.1851 0.3991 0.069(8) Uiso 0.50 calc PR D 2
H15E H 0.2851 0.2047 0.4446 0.069(8) Uiso 0.50 calc PR D 2
H15F H 0.2005 0.1370 0.4657 0.069(8) Uiso 0.50 calc PR D 2
C16 C 0.3809(19) 0.0715(12) 0.4446(11) 0.080(7) Uani 1 d . . .
H16A H 0.3273 0.0472 0.4742 0.069(8) Uiso 1 calc R . .
H16B H 0.4446 0.1053 0.4722 0.069(8) Uiso 1 calc R . .
H16C H 0.4297 0.0341 0.4236 0.069(8) Uiso 1 calc R . .
C17 C -0.2503(19) -0.1330(13) 0.1162(11) 0.062(7) Uani 1 d . . .
C18 C -0.365(2) -0.0886(16) 0.0727(14) 0.122(11) Uani 1 d . . .
H18A H -0.3383 -0.0716 0.0306 0.069(8) Uiso 1 calc R . .
H18B H -0.3860 -0.0458 0.0990 0.069(8) Uiso 1 calc R . .
H18C H -0.4447 -0.1200 0.0610 0.069(8) Uiso 1 calc R . .
C19 C -0.182(5) -0.195(3) 0.091(2) 0.075(10) Uiso 0.50 d P E 1
H19A H -0.2465 -0.2341 0.0747 0.069(8) Uiso 0.50 calc PR E 1
H19B H -0.1129 -0.2140 0.1283 0.069(8) Uiso 0.50 calc PR E 1
H19C H -0.1401 -0.1783 0.0532 0.069(8) Uiso 0.50 calc PR E 1
C19' C -0.200(5) -0.166(3) 0.054(2) 0.075(10) Uiso 0.50 d P E 2
H19D H -0.2761 -0.1826 0.0195 0.069(8) Uiso 0.50 calc PR E 2
H19E H -0.1411 -0.2082 0.0693 0.069(8) Uiso 0.50 calc PR E 2
H19F H -0.1497 -0.1285 0.0341 0.069(8) Uiso 0.50 calc PR E 2
C20 C -0.353(5) -0.153(3) 0.160(3) 0.084(11) Uiso 0.50 d P E 1
H20A H -0.4050 -0.1097 0.1671 0.069(8) Uiso 0.50 calc PR E 1
H20B H -0.3062 -0.1721 0.2047 0.069(8) Uiso 0.50 calc PR E 1
H20C H -0.4128 -0.1917 0.1368 0.069(8) Uiso 0.50 calc PR E 1
C20' C -0.288(5) -0.193(3) 0.173(2) 0.084(11) Uiso 0.50 d P E 2
H20D H -0.3162 -0.1655 0.2106 0.069(8) Uiso 0.50 calc PR E 2
H20E H -0.2097 -0.2227 0.1914 0.069(8) Uiso 0.50 calc PR E 2
H20F H -0.3614 -0.2245 0.1507 0.069(8) Uiso 0.50 calc PR E 2
C21 C 0.120(2) -0.1640(12) 0.3914(11) 0.058(6) Uani 1 d . . .
C22 C 0.148(4) -0.231(2) 0.340(2) 0.050(8) Uiso 0.50 d P F 1
H22A H 0.1835 -0.2738 0.3680 0.069(8) Uiso 0.50 calc PR F 1
H22B H 0.2124 -0.2144 0.3131 0.069(8) Uiso 0.50 calc PR F 1
H22C H 0.0637 -0.2444 0.3099 0.069(8) Uiso 0.50 calc PR F 1
C22' C 0.089(4) -0.233(2) 0.344(2) 0.050(8) Uiso 0.50 d P F 2
H22D H -0.0074 -0.2350 0.3246 0.069(8) Uiso 0.50 calc PR F 2
H22E H 0.1145 -0.2781 0.3711 0.069(8) Uiso 0.50 calc PR F 2
H22F H 0.1389 -0.2304 0.3068 0.069(8) Uiso 0.50 calc PR F 2
C23 C 0.029(2) -0.1795(12) 0.4423(12) 0.079(7) Uani 1 d . . .
H23A H 0.0440 -0.1421 0.4786 0.069(8) Uiso 1 calc R . .
H23B H 0.0491 -0.2284 0.4626 0.069(8) Uiso 1 calc R . .
H23C H -0.0646 -0.1778 0.4185 0.069(8) Uiso 1 calc R . .
C24 C 0.267(2) -0.1521(11) 0.4340(11) 0.069(7) Uani 1 d . . .
H24A H 0.3263 -0.1376 0.4028 0.069(8) Uiso 1 calc R . .
H24B H 0.2995 -0.1981 0.4573 0.069(8) Uiso 1 calc R . .
H24C H 0.2663 -0.1131 0.4681 0.069(8) Uiso 1 calc R . .

loop_
_atom_site_aniso_label
_atom_site_aniso_U_11
_atom_site_aniso_U_22
_atom_site_aniso_U_33
_atom_site_aniso_U_23
_atom_site_aniso_U_13
_atom_site_aniso_U_12
Te1 0.0330(6) 0.0405(7) 0.0255(7) -0.0001(6) 0.0038(4) -0.0006(7)
Te2 0.0376(7) 0.0479(8) 0.0232(7) -0.0054(6) 0.0026(4) -0.0006(7)
Sb1 0.0266(6) 0.0310(7) 0.0295(7) -0.0009(9) 0.0010(4) 0.0002(8)
LI1 0.054(4) 0.053(4) 0.022(3) 0.003(4) 0.008(2) 0.011(5)
N1 0.026(7) 0.071(10) 0.032(8) 0.007(8) 0.010(5) 0.022(8)
N2 0.032(8) 0.082(12) 0.029(8) 0.002(7) 0.012(6) 0.026(7)
N3 0.082(11) 0.035(9) 0.039(9) -0.011(8) -0.007(7) 0.010(9)
N4 0.048(9) 0.040(9) 0.021(7) 0.009(6) -0.005(6) -0.011(7)
N5 0.039(8) 0.046(11) 0.052(10) -0.003(7) -0.002(7) -0.025(7)
N6 0.071(10) 0.033(8) 0.031(8) 0.013(8) 0.000(6) 0.010(8)
C1 0.044(11) 0.081(15) 0.028(10) -0.005(9) 0.013(8) 0.019(9)
C4 0.036(11) 0.062(14) 0.098(19) -0.005(13) 0.018(11) 0.021(10)
C5 0.024(9) 0.092(16) 0.027(10) -0.007(10) 0.011(7) 0.018(9)
C6 0.072(15) 0.15(3) 0.11(2) 0.01(2) 0.059(15) 0.028(18)
C8 0.026(10) 0.086(15) 0.046(12) -0.018(11) 0.010(8) -0.009(10)
C9 0.070(14) 0.026(10) 0.041(11) 0.011(9) -0.017(9) 0.002(9)
C10 0.060(13) 0.091(17) 0.051(14) 0.020(12) -0.004(10) 0.021(12)
C11 0.087(17) 0.064(16) 0.086(18) 0.023(14) -0.020(14) -0.019(13)
C13 0.028(9) 0.062(13) 0.037(10) -0.028(9) -0.001(7) -0.013(9)
C14 0.042(11) 0.067(14) 0.087(16) -0.027(12) 0.009(10) -0.024(10)
C16 0.061(14) 0.095(19) 0.074(16) 0.007(13) -0.012(11) -0.039(12)
C17 0.034(10) 0.105(19) 0.047(12) -0.031(12) 0.012(9) -0.023(11)
C18 0.077(17) 0.14(3) 0.13(3) -0.04(2) -0.018(16) -0.047(19)
C21 0.063(14) 0.048(13) 0.055(14) 0.006(11) -0.008(11) -0.008(10)
C23 0.064(14) 0.058(15) 0.103(19) 0.038(14) -0.010(13) 0.002(11)
C24 0.080(16) 0.041(12) 0.083(17) 0.001(12) 0.009(13) 0.021(11)

loop_
_atom_type_symbol
_atom_type_description
_atom_type_scat_dispersion_real
_atom_type_scat_dispersion_imag
_atom_type_scat_source
C C 0.0033 0.0016 'International Tables Vol C Tables 4.2.6.8 and 6.1.1.4'
H H 0.0000 0.0000 'International Tables Vol C Tables 4.2.6.8 and 6.1.1.4'
N N 0.0061 0.0033 'International Tables Vol C Tables 4.2.6.8 and 6.1.1.4'
Sb Sb -0.5866 1.5461 'International Tables Vol C Tables 4.2.6.8 and 6.1.1.4'
Li Li -0.0003 0.0001 'International Tables Vol C Tables 4.2.6.8 and 6.1.1.4'
Te Te -0.5308 1.6751 'International Tables Vol C Tables 4.2.6.8 and 6.1.1.4'

loop_
_geom_angle_atom_site_label_1
_geom_angle_atom_site_label_2
_geom_angle_atom_site_label_3
_geom_angle
_geom_angle_site_symmetry_1
_geom_angle_site_symmetry_3
_geom_angle_publ_flag
N6 Te1 N4 104.5(6) . . ?
N6 Te1 N2 90.4(6) . . ?
N4 Te1 N2 84.3(5) . . ?
N6 Te1 LI1 37.5(4) . . ?
N4 Te1 LI1 94.9(4) . . ?
N2 Te1 LI1 53.1(4) . . ?
N6 Te1 Sb1 99.6(4) . . ?
N4 Te1 Sb1 42.1(4) . . ?
N2 Te1 Sb1 42.2(4) . . ?
LI1 Te1 Sb1 69.31(12) . . ?
N5 Te2 N3 104.8(7) . . ?
N5 Te2 N1 88.1(6) . . ?
N3 Te2 N1 83.9(6) . . ?
N5 Te2 LI1 34.6(4) . . ?
N3 Te2 LI1 94.2(5) . . ?
N1 Te2 LI1 53.9(4) . . ?
N5 Te2 Sb1 99.0(4) . . ?
N3 Te2 Sb1 41.1(4) . . ?
N1 Te2 Sb1 42.7(4) . . ?
LI1 Te2 Sb1 70.29(12) . . ?
N3 Sb1 N4 157.0(6) . . ?
N3 Sb1 N2 87.8(6) . . ?
N4 Sb1 N2 75.3(5) . . ?
N3 Sb1 N1 75.7(5) . . ?
N4 Sb1 N1 87.8(5) . . ?
N2 Sb1 N1 86.9(5) . . ?
N3 Sb1 Te2 36.6(4) . . ?
N4 Sb1 Te2 125.2(4) . . ?
N2 Sb1 Te2 86.8(4) . . ?
N1 Sb1 Te2 39.1(3) . . ?
N3 Sb1 Te1 124.3(4) . . ?
N4 Sb1 Te1 37.0(3) . . ?
N2 Sb1 Te1 38.3(3) . . ?
N1 Sb1 Te1 86.3(3) . . ?
Te2 Sb1 Te1 109.21(5) . . ?
N5 LI1 N6 169.2(7) . . ?
N5 LI1 N1 74.9(5) . . ?
N6 LI1 N1 95.6(6) . . ?
N5 LI1 N2 98.8(6) . . ?
N6 LI1 N2 73.0(6) . . ?
N1 LI1 N2 72.5(5) . . ?
N5 LI1 Te2 34.7(4) . . ?
N6 LI1 Te2 135.2(5) . . ?
N1 LI1 Te2 40.5(3) . . ?
N2 LI1 Te2 82.5(4) . . ?
N5 LI1 Te1 136.8(5) . . ?
N6 LI1 Te1 34.2(5) . . ?
N1 LI1 Te1 81.2(4) . . ?
N2 LI1 Te1 38.9(3) . . ?
Te2 LI1 Te1 111.2(2) . . ?
C1 N1 Te2 116.1(10) . . ?
C1 N1 Sb1 126.9(11) . . ?
Te2 N1 Sb1 98.2(5) . . ?
C1 N1 LI1 120.3(11) . . ?
Te2 N1 LI1 85.6(5) . . ?
Sb1 N1 LI1 100.6(5) . . ?
C5 N2 Te1 116.6(10) . . ?
C5 N2 Sb1 127.8(12) . . ?
Te1 N2 Sb1 99.5(6) . . ?
C5 N2 LI1 116.7(12) . . ?
Te1 N2 LI1 88.0(5) . . ?
Sb1 N2 LI1 100.0(5) . . ?
C9 N3 Te2 116.3(11) . . ?
C9 N3 Sb1 122.5(11) . . ?
Te2 N3 Sb1 102.2(7) . . ?
C13 N4 Te1 118.5(10) . . ?
C13 N4 Sb1 120.1(11) . . ?
Te1 N4 Sb1 100.9(5) . . ?
C17 N5 Te2 121.5(12) . . ?
C17 N5 LI1 125.1(12) . . ?
Te2 N5 LI1 110.7(6) . . ?
C21 N6 Te1 121.1(12) . . ?
C21 N6 LI1 126.2(13) . . ?
Te1 N6 LI1 108.3(7) . . ?
C3 C1 C2' 90(2) . . ?
C3 C1 N1 111(2) . . ?
C2' C1 N1 113(2) . . ?
C3 C1 C4 120(2) . . ?
C2' C1 C4 116(2) . . ?
N1 C1 C4 106.8(13) . . ?
C3 C1 C3' 24(2) . . ?
C2' C1 C3' 112(2) . . ?
N1 C1 C3' 106.8(19) . . ?
C4 C1 C3' 101(2) . . ?
C3 C1 C2 108(2) . . ?
C2' C1 C2 19(2) . . ?
N1 C1 C2 108.6(18) . . ?
C4 C1 C2 102.0(18) . . ?
C3' C1 C2 130(2) . . ?
C7' C5 N2 114(2) . . ?
C7' C5 C6 100(2) . . ?
N2 C5 C6 110.6(16) . . ?
C7' C5 C8 114(2) . . ?
N2 C5 C8 111.1(13) . . ?
C6 C5 C8 106.7(17) . . ?
C7' C5 C7 19(2) . . ?
N2 C5 C7 109(2) . . ?
C6 C5 C7 118(2) . . ?
C8 C5 C7 101(2) . . ?
C12 C9 N3 111(2) . . ?
C12 C9 C11 97(2) . . ?
N3 C9 C11 116.0(17) . . ?
C12 C9 C10 113(2) . . ?
N3 C9 C10 111.3(16) . . ?
C11 C9 C10 107.3(17) . . ?
C12 C9 C12' 21(2) . . ?
N3 C9 C12' 103(2) . . ?
C11 C9 C12' 118(2) . . ?
C10 C9 C12' 100(2) . . ?
C15' C13 C14 117(2) . . ?
C15' C13 N4 116(2) . . ?
C14 C13 N4 108.5(14) . . ?
C15' C13 C16 100(2) . . ?
C14 C13 C16 106.8(15) . . ?
N4 C13 C16 108.0(15) . . ?
C15' C13 C15 16(3) . . ?
C14 C13 C15 105(2) . . ?
N4 C13 C15 111.6(18) . . ?
C16 C13 C15 116(2) . . ?
C19 C17 C18 125(3) . . ?
C19 C17 C19' 34(2) . . ?
C18 C17 C19' 95(2) . . ?
C19 C17 N5 110(2) . . ?
C18 C17 N5 109.5(18) . . ?
C19' C17 N5 112(2) . . ?
C19 C17 C20 116(3) . . ?
C18 C17 C20 85(2) . . ?
C19' C17 C20 137(3) . . ?
N5 C17 C20 108(2) . . ?
C19 C17 C20' 86(3) . . ?
C18 C17 C20' 118(2) . . ?
C19' C17 C20' 117(3) . . ?
N5 C17 C20' 105(2) . . ?
C20 C17 C20' 35(2) . . ?
N6 C21 C23 113.6(17) . . ?
N6 C21 C24 109.3(16) . . ?
C23 C21 C24 107.7(18) . . ?
N6 C21 C22' 107(2) . . ?
C23 C21 C22' 100(2) . . ?
C24 C21 C22' 119(2) . . ?
N6 C21 C22 107(2) . . ?
C23 C21 C22 118(2) . . ?
C24 C21 C22 100(2) . . ?
C22' C21 C22 22(2) . . ?

loop_
_geom_bond_atom_site_label_1
_geom_bond_atom_site_label_2
_geom_bond_distance
_geom_bond_site_symmetry_2
_geom_bond_publ_flag
Te1 N6 1.906(16) . ?
Te1 N4 1.978(13) . ?
Te1 N2 2.024(13) . ?
Te1 LI1 3.218(7) . ?
Te1 Sb1 3.2230(18) . ?
Te2 N5 1.913(14) . ?
Te2 N3 1.963(15) . ?
Te2 N1 2.050(12) . ?
Te2 LI1 3.145(6) . ?
Te2 Sb1 3.2173(17) . ?
Sb1 N3 2.166(14) . ?
Sb1 N4 2.199(12) . ?
Sb1 N2 2.197(15) . ?
Sb1 N1 2.206(15) . ?
LI1 N5 1.908(15) . ?
LI1 N6 2.064(14) . ?
LI1 N1 2.548(16) . ?
LI1 N2 2.575(16) . ?
N1 C1 1.504(19) . ?
N2 C5 1.469(19) . ?
N3 C9 1.49(2) . ?
N4 C13 1.485(19) . ?
N5 C17 1.52(2) . ?
N6 C21 1.45(2) . ?
C1 C3 1.43(4) . ?
C1 C2' 1.42(4) . ?
C1 C4 1.53(2) . ?
C1 C3' 1.61(5) . ?
C1 C2 1.73(4) . ?
C5 C7' 1.38(5) . ?
C5 C6 1.49(3) . ?
C5 C8 1.53(2) . ?
C5 C7 1.73(4) . ?
C9 C12 1.51(4) . ?
C9 C11 1.50(3) . ?
C9 C10 1.53(2) . ?
C9 C12' 1.65(4) . ?
C13 C15' 1.39(4) . ?
C13 C14 1.48(2) . ?
C13 C16 1.55(2) . ?
C13 C15 1.70(4) . ?
C17 C19 1.43(5) . ?
C17 C18 1.51(3) . ?
C17 C19' 1.52(5) . ?
C17 C20 1.50(5) . ?
C17 C20' 1.63(5) . ?
C21 C23 1.49(3) . ?
C21 C24 1.56(2) . ?
C21 C22' 1.53(4) . ?
C21 C22 1.60(4) . ?

loop_
_geom_torsion_atom_site_label_1
_geom_torsion_atom_site_label_2
_geom_torsion_atom_site_label_3
_geom_torsion_atom_site_label_4
_geom_torsion
_geom_torsion_site_symmetry_1
_geom_torsion_site_symmetry_2
_geom_torsion_site_symmetry_3
_geom_torsion_site_symmetry_4
_geom_torsion_publ_flag
N5 Te2 Sb1 N3 -102.3(9) . . . . ?
N1 Te2 Sb1 N3 -179.6(9) . . . . ?
LI1 Te2 Sb1 N3 -121.9(7) . . . . ?
N5 Te2 Sb1 N4 57.8(6) . . . . ?
N3 Te2 Sb1 N4 160.1(9) . . . . ?
N1 Te2 Sb1 N4 -19.5(7) . . . . ?
LI1 Te2 Sb1 N4 38.2(5) . . . . ?
N5 Te2 Sb1 N2 -11.7(6) . . . . ?
N3 Te2 Sb1 N2 90.5(8) . . . . ?
N1 Te2 Sb1 N2 -89.0(7) . . . . ?
LI1 Te2 Sb1 N2 -31.4(4) . . . . ?
N5 Te2 Sb1 N1 77.3(7) . . . . ?
N3 Te2 Sb1 N1 179.6(9) . . . . ?
LI1 Te2 Sb1 N1 57.7(6) . . . . ?
N5 Te2 Sb1 Te1 19.8(4) . . . . ?
N3 Te2 Sb1 Te1 122.1(7) . . . . ?
N1 Te2 Sb1 Te1 -57.5(6) . . . . ?
LI1 Te2 Sb1 Te1 0.19(14) . . . . ?
N6 Te1 Sb1 N3 60.0(6) . . . . ?
N4 Te1 Sb1 N3 161.1(8) . . . . ?
N2 Te1 Sb1 N3 -19.9(8) . . . . ?
LI1 Te1 Sb1 N3 37.5(5) . . . . ?
N6 Te1 Sb1 N4 -101.1(7) . . . . ?
N2 Te1 Sb1 N4 179.0(9) . . . . ?
LI1 Te1 Sb1 N4 -123.6(6) . . . . ?
N6 Te1 Sb1 N2 79.9(7) . . . . ?
N4 Te1 Sb1 N2 -179.0(9) . . . . ?
LI1 Te1 Sb1 N2 57.4(6) . . . . ?
N6 Te1 Sb1 N1 -9.8(5) . . . . ?
N4 Te1 Sb1 N1 91.2(7) . . . . ?
N2 Te1 Sb1 N1 -89.8(7) . . . . ?
LI1 Te1 Sb1 N1 -32.4(3) . . . . ?
N6 Te1 Sb1 Te2 22.4(4) . . . . ?
N4 Te1 Sb1 Te2 123.4(6) . . . . ?
N2 Te1 Sb1 Te2 -57.6(6) . . . . ?
LI1 Te1 Sb1 Te2 -0.18(13) . . . . ?
N3 Te2 LI1 N5 110.1(9) . . . . ?
N1 Te2 LI1 N5 -170.6(10) . . . . ?
Sb1 Te2 LI1 N5 144.2(8) . . . . ?
N5 Te2 LI1 N6 -174.2(11) . . . . ?
N3 Te2 LI1 N6 -64.1(8) . . . . ?
N1 Te2 LI1 N6 15.2(8) . . . . ?
Sb1 Te2 LI1 N6 -30.0(7) . . . . ?
N5 Te2 LI1 N1 170.6(10) . . . . ?
N3 Te2 LI1 N1 -79.3(7) . . . . ?
Sb1 Te2 LI1 N1 -45.2(5) . . . . ?
N5 Te2 LI1 N2 -117.6(9) . . . . ?
N3 Te2 LI1 N2 -7.5(5) . . . . ?
N1 Te2 LI1 N2 71.8(6) . . . . ?
Sb1 Te2 LI1 N2 26.6(3) . . . . ?
N5 Te2 LI1 Te1 -144.4(9) . . . . ?
N3 Te2 LI1 Te1 -34.2(5) . . . . ?
N1 Te2 LI1 Te1 45.0(5) . . . . ?
Sb1 Te2 LI1 Te1 -0.19(14) . . . . ?
N6 Te1 LI1 N5 -170.4(11) . . . . ?
N4 Te1 LI1 N5 -62.8(8) . . . . ?
N2 Te1 LI1 N5 16.3(8) . . . . ?
Sb1 Te1 LI1 N5 -28.7(7) . . . . ?
N4 Te1 LI1 N6 107.6(8) . . . . ?
N2 Te1 LI1 N6 -173.3(9) . . . . ?
Sb1 Te1 LI1 N6 141.6(7) . . . . ?
N6 Te1 LI1 N1 -113.7(8) . . . . ?
N4 Te1 LI1 N1 -6.1(5) . . . . ?
N2 Te1 LI1 N1 73.0(6) . . . . ?
Sb1 Te1 LI1 N1 27.9(3) . . . . ?
N6 Te1 LI1 N2 173.3(9) . . . . ?
N4 Te1 LI1 N2 -79.1(6) . . . . ?
Sb1 Te1 LI1 N2 -45.1(5) . . . . ?
N6 Te1 LI1 Te2 -141.5(8) . . . . ?
N4 Te1 LI1 Te2 -33.9(4) . . . . ?
N2 Te1 LI1 Te2 45.3(5) . . . . ?
Sb1 Te1 LI1 Te2 0.19(14) . . . . ?
N5 Te2 N1 C1 116.4(13) . . . . ?
N3 Te2 N1 C1 -138.5(14) . . . . ?
LI1 Te2 N1 C1 121.7(14) . . . . ?
Sb1 Te2 N1 C1 -138.3(15) . . . . ?
N5 Te2 N1 Sb1 -105.4(6) . . . . ?
N3 Te2 N1 Sb1 -0.3(6) . . . . ?
LI1 Te2 N1 Sb1 -100.1(5) . . . . ?
N5 Te2 N1 LI1 -5.3(5) . . . . ?
N3 Te2 N1 LI1 99.8(6) . . . . ?
Sb1 Te2 N1 LI1 100.1(5) . . . . ?
N3 Sb1 N1 C1 131.8(13) . . . . ?
N4 Sb1 N1 C1 -64.3(13) . . . . ?
N2 Sb1 N1 C1 -139.7(12) . . . . ?
Te2 Sb1 N1 C1 131.6(15) . . . . ?
Te1 Sb1 N1 C1 -101.4(12) . . . . ?
N3 Sb1 N1 Te2 0.3(6) . . . . ?
N4 Sb1 N1 Te2 164.1(6) . . . . ?
N2 Sb1 N1 Te2 88.7(6) . . . . ?
Te1 Sb1 N1 Te2 127.1(4) . . . . ?
N3 Sb1 N1 LI1 -86.7(6) . . . . ?
N4 Sb1 N1 LI1 77.1(5) . . . . ?
N2 Sb1 N1 LI1 1.7(5) . . . . ?
Te2 Sb1 N1 LI1 -87.0(5) . . . . ?
Te1 Sb1 N1 LI1 40.1(3) . . . . ?
N5 LI1 N1 C1 -112.2(12) . . . . ?
N6 LI1 N1 C1 73.0(12) . . . . ?
N2 LI1 N1 C1 143.2(11) . . . . ?
Te2 LI1 N1 C1 -117.7(13) . . . . ?
Te1 LI1 N1 C1 104.1(11) . . . . ?
N5 LI1 N1 Te2 5.5(6) . . . . ?
N6 LI1 N1 Te2 -169.3(6) . . . . ?
N2 LI1 N1 Te2 -99.1(5) . . . . ?
Te1 LI1 N1 Te2 -138.1(4) . . . . ?
N5 LI1 N1 Sb1 103.0(6) . . . . ?
N6 LI1 N1 Sb1 -71.8(6) . . . . ?
N2 LI1 N1 Sb1 -1.5(5) . . . . ?
Te2 LI1 N1 Sb1 97.5(5) . . . . ?
Te1 LI1 N1 Sb1 -40.6(4) . . . . ?
N6 Te1 N2 C5 115.0(14) . . . . ?
N4 Te1 N2 C5 -140.5(14) . . . . ?
LI1 Te1 N2 C5 119.1(15) . . . . ?
Sb1 Te1 N2 C5 -141.1(16) . . . . ?
N6 Te1 N2 Sb1 -103.9(6) . . . . ?
N4 Te1 N2 Sb1 0.7(6) . . . . ?
LI1 Te1 N2 Sb1 -99.8(5) . . . . ?
N6 Te1 N2 LI1 -4.1(5) . . . . ?
N4 Te1 N2 LI1 100.4(5) . . . . ?
Sb1 Te1 N2 LI1 99.8(5) . . . . ?
N3 Sb1 N2 C5 -61.5(13) . . . . ?
N4 Sb1 N2 C5 134.2(14) . . . . ?
N1 Sb1 N2 C5 -137.3(13) . . . . ?
Te2 Sb1 N2 C5 -98.1(13) . . . . ?
Te1 Sb1 N2 C5 134.8(16) . . . . ?
N3 Sb1 N2 Te1 163.7(6) . . . . ?
N4 Sb1 N2 Te1 -0.6(5) . . . . ?
N1 Sb1 N2 Te1 87.9(6) . . . . ?
Te2 Sb1 N2 Te1 127.0(5) . . . . ?
N3 Sb1 N2 LI1 74.1(6) . . . . ?
N4 Sb1 N2 LI1 -90.2(5) . . . . ?
N1 Sb1 N2 LI1 -1.7(5) . . . . ?
Te2 Sb1 N2 LI1 37.4(4) . . . . ?
Te1 Sb1 N2 LI1 -89.6(6) . . . . ?
N5 LI1 N2 C5 72.3(12) . . . . ?
N6 LI1 N2 C5 -115.0(12) . . . . ?
N1 LI1 N2 C5 143.3(11) . . . . ?
Te2 LI1 N2 C5 102.9(11) . . . . ?
Te1 LI1 N2 C5 -119.0(13) . . . . ?
N5 LI1 N2 Te1 -168.8(6) . . . . ?
N6 LI1 N2 Te1 4.0(5) . . . . ?
N1 LI1 N2 Te1 -97.7(5) . . . . ?
Te2 LI1 N2 Te1 -138.1(4) . . . . ?
N5 LI1 N2 Sb1 -69.5(6) . . . . ?
N6 LI1 N2 Sb1 103.2(6) . . . . ?
N1 LI1 N2 Sb1 1.5(5) . . . . ?
Te2 LI1 N2 Sb1 -38.8(4) . . . . ?
Te1 LI1 N2 Sb1 99.3(6) . . . . ?
N5 Te2 N3 C9 -137.2(13) . . . . ?
N1 Te2 N3 C9 136.4(13) . . . . ?
LI1 Te2 N3 C9 -170.7(12) . . . . ?
Sb1 Te2 N3 C9 136.1(16) . . . . ?
N5 Te2 N3 Sb1 86.7(7) . . . . ?
N1 Te2 N3 Sb1 0.3(6) . . . . ?
LI1 Te2 N3 Sb1 53.3(6) . . . . ?
N4 Sb1 N3 C9 -178.1(14) . . . . ?
N2 Sb1 N3 C9 139.8(15) . . . . ?
N1 Sb1 N3 C9 -132.8(15) . . . . ?
Te2 Sb1 N3 C9 -132.5(18) . . . . ?
Te1 Sb1 N3 C9 151.9(13) . . . . ?
N4 Sb1 N3 Te2 -45.6(18) . . . . ?
N2 Sb1 N3 Te2 -87.7(7) . . . . ?
N1 Sb1 N3 Te2 -0.3(6) . . . . ?
Te1 Sb1 N3 Te2 -75.5(7) . . . . ?
N6 Te1 N4 C13 -138.5(12) . . . . ?
N2 Te1 N4 C13 132.6(12) . . . . ?
LI1 Te1 N4 C13 -175.3(11) . . . . ?
Sb1 Te1 N4 C13 133.3(14) . . . . ?
N6 Te1 N4 Sb1 88.3(6) . . . . ?
N2 Te1 N4 Sb1 -0.7(6) . . . . ?
LI1 Te1 N4 Sb1 51.4(5) . . . . ?
N3 Sb1 N4 C13 -175.6(13) . . . . ?
N2 Sb1 N4 C13 -131.7(12) . . . . ?
N1 Sb1 N4 C13 140.9(12) . . . . ?
Te2 Sb1 N4 C13 153.1(10) . . . . ?
Te1 Sb1 N4 C13 -132.3(15) . . . . ?
N3 Sb1 N4 Te1 -43.2(17) . . . . ?
N2 Sb1 N4 Te1 0.6(6) . . . . ?
N1 Sb1 N4 Te1 -86.8(6) . . . . ?
Te2 Sb1 N4 Te1 -74.6(6) . . . . ?
N3 Te2 N5 C17 122.0(14) . . . . ?
N1 Te2 N5 C17 -154.8(14) . . . . ?
LI1 Te2 N5 C17 -162.4(18) . . . . ?
Sb1 Te2 N5 C17 163.7(13) . . . . ?
N3 Te2 N5 LI1 -75.6(8) . . . . ?
N1 Te2 N5 LI1 7.6(8) . . . . ?
Sb1 Te2 N5 LI1 -33.9(7) . . . . ?
N6 LI1 N5 C17 -176(3) . . . . ?
N1 LI1 N5 C17 155.3(15) . . . . ?
N2 LI1 N5 C17 -135.6(14) . . . . ?
Te2 LI1 N5 C17 161.6(19) . . . . ?
Te1 LI1 N5 C17 -145.9(12) . . . . ?
N6 LI1 N5 Te2 22(4) . . . . ?
N1 LI1 N5 Te2 -6.3(6) . . . . ?
N2 LI1 N5 Te2 62.8(8) . . . . ?
Te1 LI1 N5 Te2 52.5(11) . . . . ?
N4 Te1 N6 C21 123.5(14) . . . . ?
N2 Te1 N6 C21 -152.3(14) . . . . ?
LI1 Te1 N6 C21 -157.7(18) . . . . ?
Sb1 Te1 N6 C21 166.2(13) . . . . ?
N4 Te1 N6 LI1 -78.8(7) . . . . ?
N2 Te1 N6 LI1 5.4(7) . . . . ?
Sb1 Te1 N6 LI1 -36.1(6) . . . . ?
N5 LI1 N6 C21 -166(3) . . . . ?
N1 LI1 N6 C21 -138.4(15) . . . . ?
N2 LI1 N6 C21 151.8(16) . . . . ?
Te2 LI1 N6 C21 -148.3(13) . . . . ?
Te1 LI1 N6 C21 156.2(19) . . . . ?
N5 LI1 N6 Te1 38(4) . . . . ?
N1 LI1 N6 Te1 65.4(7) . . . . ?
N2 LI1 N6 Te1 -4.4(6) . . . . ?
Te2 LI1 N6 Te1 55.5(9) . . . . ?
Te2 N1 C1 C3 -29(2) . . . . ?
Sb1 N1 C1 C3 -154(2) . . . . ?
LI1 N1 C1 C3 71(2) . . . . ?
Te2 N1 C1 C2' 70(2) . . . . ?
Sb1 N1 C1 C2' -55(2) . . . . ?
LI1 N1 C1 C2' 170.6(19) . . . . ?
Te2 N1 C1 C4 -161.5(12) . . . . ?
Sb1 N1 C1 C4 74.0(18) . . . . ?
LI1 N1 C1 C4 -60.7(17) . . . . ?
Te2 N1 C1 C3' -55(2) . . . . ?
Sb1 N1 C1 C3' -179.1(18) . . . . ?
LI1 N1 C1 C3' 46(2) . . . . ?
Te2 N1 C1 C2 89.2(19) . . . . ?
Sb1 N1 C1 C2 -35(2) . . . . ?
LI1 N1 C1 C2 -170.0(15) . . . . ?
Te1 N2 C5 C7' 66(3) . . . . ?
Sb1 N2 C5 C7' -62(3) . . . . ?
LI1 N2 C5 C7' 168(2) . . . . ?
Te1 N2 C5 C6 -45(2) . . . . ?
Sb1 N2 C5 C6 -173.4(15) . . . . ?
LI1 N2 C5 C6 57.1(19) . . . . ?
Te1 N2 C5 C8 -163.2(13) . . . . ?
Sb1 N2 C5 C8 68(2) . . . . ?
LI1 N2 C5 C8 -61.2(18) . . . . ?
Te1 N2 C5 C7 86(2) . . . . ?
Sb1 N2 C5 C7 -42(2) . . . . ?
LI1 N2 C5 C7 -172.0(17) . . . . ?
Te2 N3 C9 C12 -166.9(19) . . . . ?
Sb1 N3 C9 C12 -40(3) . . . . ?
Te2 N3 C9 C11 -57(2) . . . . ?
Sb1 N3 C9 C11 70(2) . . . . ?
Te2 N3 C9 C10 66(2) . . . . ?
Sb1 N3 C9 C10 -167.4(13) . . . . ?
Te2 N3 C9 C12' 172.3(16) . . . . ?
Sb1 N3 C9 C12' -61(2) . . . . ?
Te1 N4 C13 C15' -51(3) . . . . ?
Sb1 N4 C13 C15' 73(3) . . . . ?
Te1 N4 C13 C14 175.4(12) . . . . ?
Sb1 N4 C13 C14 -60.4(17) . . . . ?
Te1 N4 C13 C16 59.9(16) . . . . ?
Sb1 N4 C13 C16 -175.8(12) . . . . ?
Te1 N4 C13 C15 -69(2) . . . . ?
Sb1 N4 C13 C15 55(2) . . . . ?
Te2 N5 C17 C19 87(3) . . . . ?
LI1 N5 C17 C19 -73(3) . . . . ?
Te2 N5 C17 C18 -55(2) . . . . ?
LI1 N5 C17 C18 145.7(17) . . . . ?
Te2 N5 C17 C19' 50(3) . . . . ?
LI1 N5 C17 C19' -110(3) . . . . ?
Te2 N5 C17 C20 -146(2) . . . . ?
LI1 N5 C17 C20 54(3) . . . . ?
Te2 N5 C17 C20' 178(2) . . . . ?
LI1 N5 C17 C20' 18(3) . . . . ?
Te1 N6 C21 C23 60(2) . . . . ?
LI1 N6 C21 C23 -93.3(19) . . . . ?
Te1 N6 C21 C24 -60(2) . . . . ?
LI1 N6 C21 C24 146.4(14) . . . . ?
Te1 N6 C21 C22' 169.3(18) . . . . ?
LI1 N6 C21 C22' 16(3) . . . . ?
Te1 N6 C21 C22 -167.4(17) . . . . ?
LI1 N6 C21 C22 39(2) . . . . ?
